data_7112769
loop_
_publ_author_name
'Marinas P\'erez, Janaina'
'Albrecht, Carolin'
'Helten, Holger'
'Schnakenburg, Gregor'
'Streubel, Rainer'

_publ_section_title
;
 Competing ring cleavage of transient O-protonated oxaphosphirane
 complexes: 1,3-oxaphospholane and \h2-Wittig ylide complex formation.
;
_journal_issue 38
_journal_name_full 'Chemical communications (Cambridge, England)'
_journal_page_first 7244
_journal_page_last 7246
_journal_paper_doi 10.1039/c0cc02436h
_journal_volume 46
_journal_year 2010
_chemical_formula_moiety 'C22 H22 F O6 P W'
_chemical_formula_sum 'C22 H22 F O6 P W'
_chemical_formula_weight 616.22
_chemical_name_systematic
;
?
;
_space_group_IT_number 14
_symmetry_cell_setting monoclinic
_symmetry_space_group_name_Hall '-P 2ybc'
_symmetry_space_group_name_H-M 'P 1 21/c 1'
_atom_sites_solution_hydrogens geom
_atom_sites_solution_primary direct
_atom_sites_solution_secondary difmap
_audit_creation_method SHELXL-97
_cell_angle_alpha 90.00
_cell_angle_beta 96.3597(9)
_cell_angle_gamma 90.00
_cell_formula_units_Z 4
_cell_length_a 10.4284(2)
_cell_length_b 6.56720(10)
_cell_length_c 33.0807(7)
_cell_measurement_reflns_used 6448
_cell_measurement_temperature 123(2)
_cell_measurement_theta_max 30.03
_cell_measurement_theta_min 1.00
_cell_volume 2251.60(7)
_computing_cell_refinement 'HKL Scalepack (Otwinowski & Minor 1997)'
_computing_data_collection 'HKL Denzo and Scalepack (Otwinowski & Minor 1997)'
_computing_data_reduction 'HKL Denzo and Scalepack (Otwinowski & Minor 1997)'
_computing_molecular_graphics 'DIAMOND (Brandenburg, 1999)'
_computing_publication_material 'SHELXL97 (Sheldrick, 1997)'
_computing_structure_refinement 'SHELXL-97 (Sheldrick, 1997)'
_computing_structure_solution 'SHELXS-97 (Sheldrick, 1990)'
_diffrn_ambient_temperature 123(2)
_diffrn_detector_area_resol_mean 9
_diffrn_measured_fraction_theta_full 0.995
_diffrn_measured_fraction_theta_max 0.995
_diffrn_measurement_device '95mm CCD camera on \k-goniostat'
_diffrn_measurement_device_type 'Nonius KappaCCD'
_diffrn_measurement_method 'CCD rotation images, thick slices'
_diffrn_radiation_monochromator 'horizonally mounted graphite crystal'
_diffrn_radiation_type MoK\a
_diffrn_radiation_wavelength 0.71073
_diffrn_reflns_av_R_equivalents 0.0727
_diffrn_reflns_av_sigmaI/netI 0.0348
_diffrn_reflns_limit_h_max 13
_diffrn_reflns_limit_h_min -13
_diffrn_reflns_limit_k_max 8
_diffrn_reflns_limit_k_min -8
_diffrn_reflns_limit_l_max 43
_diffrn_reflns_limit_l_min -43
_diffrn_reflns_number 33860
_diffrn_reflns_theta_full 28.00
_diffrn_reflns_theta_max 28.00
_diffrn_reflns_theta_min 2.48
_exptl_absorpt_coefficient_mu 5.245
_exptl_absorpt_correction_T_max 0.24263
_exptl_absorpt_correction_T_min 0.13999
_exptl_absorpt_correction_type multi-scan
_exptl_absorpt_process_details
;
R.H. Blessing, Acta Cryst. (1995), A51, 33-38
;
_exptl_crystal_colour colourless
_exptl_crystal_density_diffrn 1.818
_exptl_crystal_density_method 'not measured'
_exptl_crystal_description rod
_exptl_crystal_F_000 1200
_exptl_crystal_size_max 0.60
_exptl_crystal_size_mid 0.31
_exptl_crystal_size_min 0.27
_refine_diff_density_max 1.964
_refine_diff_density_min -1.590
_refine_diff_density_rms 0.116
_refine_ls_extinction_coef 0.00061(13)
_refine_ls_extinction_expression Fc^*^=kFc[1+0.001xFc^2^\l^3^/sin(2\q)]^-1/4^
_refine_ls_extinction_method SHELXL
_refine_ls_goodness_of_fit_ref 1.046
_refine_ls_hydrogen_treatment constr
_refine_ls_matrix_type full
_refine_ls_number_parameters 286
_refine_ls_number_reflns 5407
_refine_ls_number_restraints 0
_refine_ls_restrained_S_all 1.046
_refine_ls_R_factor_all 0.0261
_refine_ls_R_factor_gt 0.0223
_refine_ls_shift/su_max 0.002
_refine_ls_shift/su_mean 0.000
_refine_ls_structure_factor_coef Fsqd
_refine_ls_weighting_details 'calc w=1/[\s^2^(Fo^2^)+(0.0323P)^2^+1.0014P] where P=(Fo^2^+2Fc^2^)/3'
_refine_ls_weighting_scheme calc
_refine_ls_wR_factor_gt 0.0574
_refine_ls_wR_factor_ref 0.0589
_reflns_number_gt 4819
_reflns_number_total 5407
_reflns_threshold_expression >2sigma(I)
_cod_data_source_file c0cc02436h.txt
_cod_data_source_block Greg931
_cod_depositor_comments
;
The following automatic conversions were performed:

'_symmetry_cell_setting' value 'Monoclinic' changed to 'monoclinic'
according to
/usr/data/users/saulius/automatic-downloads/retrospective/RSC/lib/dictionaries/cif_core.dic
dictionary named 'cif_core.dic' version 2.4.2 from
2011-04-26.

'_exptl_absorpt_correction_type' value 'Multi-Scan'
changed to 'multi-scan' according to
/usr/data/users/saulius/automatic-downloads/retrospective/RSC/lib/dictionaries/cif_core.dic
dictionary named 'cif_core.dic' version 2.4.2 from 2011-04-26.

Automatic conversion script
Id: cif_fix_values 2281 2013-09-26 08:29:07Z andrius 
;
_cod_original_sg_symbol_H-M 'P 21/c'
_cod_database_code 7112769

loop_
_symmetry_equiv_pos_as_xyz
'x, y, z'
'-x, y+1/2, -z+1/2'
'-x, -y, -z'
'x, -y-1/2, z-1/2'

loop_
_atom_site_label
_atom_site_type_symbol
_atom_site_fract_x
_atom_site_fract_y
_atom_site_fract_z
_atom_site_U_iso_or_equiv
_atom_site_adp_type
_atom_site_occupancy
_atom_site_symmetry_multiplicity
_atom_site_calc_flag
_atom_site_refinement_flags
C1 C 0.0617(2) 0.5304(4) 0.10553(8) 0.0181(5) Uani 1 1 d .
H1A H 0.0419 0.6689 0.1158 0.022 Uiso 1 1 calc R
C2 C -0.0492(3) 0.3879(4) 0.11047(9) 0.0202(6) Uani 1 1 d .
C3 C -0.0661(3) 0.2094(5) 0.08782(9) 0.0273(6) Uani 1 1 d .
H3A H -0.0130 0.1819 0.0669 0.033 Uiso 1 1 calc R
C4 C -0.1613(3) 0.0711(5) 0.09600(11) 0.0365(8) Uani 1 1 d .
H4A H -0.1728 -0.0516 0.0808 0.044 Uiso 1 1 calc R
C5 C -0.2394(4) 0.1132(5) 0.12643(12) 0.0391(9) Uani 1 1 d .
H5A H -0.3043 0.0190 0.1320 0.047 Uiso 1 1 calc R
C6 C -0.2232(3) 0.2905(5) 0.14845(10) 0.0350(7) Uani 1 1 d .
H6A H -0.2763 0.3182 0.1694 0.042 Uiso 1 1 calc R
C7 C -0.1292(3) 0.4291(5) 0.14006(9) 0.0257(6) Uani 1 1 d .
H7A H -0.1197 0.5533 0.1548 0.031 Uiso 1 1 calc R
C8 C 0.3085(3) 0.5947(3) 0.10037(8) 0.0148(5) Uani 1 1 d .
C9 C 0.2185(3) 0.6056(4) 0.05902(8) 0.0179(5) Uani 1 1 d .
C10 C 0.2761(3) 0.4490(4) 0.03283(8) 0.0183(5) Uani 1 1 d .
C11 C 0.3912(3) 0.3856(4) 0.04949(8) 0.0181(5) Uani 1 1 d .
C12 C 0.4326(2) 0.4829(4) 0.09008(8) 0.0175(5) Uani 1 1 d .
H12A H 0.4546 0.3733 0.1107 0.021 Uiso 1 1 calc R
C13 C 0.3334(3) 0.7975(4) 0.12255(8) 0.0219(6) Uani 1 1 d .
H13A H 0.2520 0.8507 0.1305 0.033 Uiso 1 1 calc R
H13B H 0.3695 0.8951 0.1045 0.033 Uiso 1 1 calc R
H13C H 0.3946 0.7767 0.1469 0.033 Uiso 1 1 calc R
C14 C 0.2072(3) 0.8156(4) 0.03899(9) 0.0281(6) Uani 1 1 d .
H14A H 0.2931 0.8637 0.0342 0.042 Uiso 1 1 calc R
H14B H 0.1689 0.9114 0.0569 0.042 Uiso 1 1 calc R
H14C H 0.1523 0.8063 0.0130 0.042 Uiso 1 1 calc R
C15 C 0.2041(3) 0.3866(4) -0.00667(9) 0.0290(7) Uani 1 1 d .
H15A H 0.2016 0.5005 -0.0259 0.044 Uiso 1 1 calc R
H15B H 0.1158 0.3482 -0.0024 0.044 Uiso 1 1 calc R
H15C H 0.2475 0.2702 -0.0177 0.044 Uiso 1 1 calc R
C16 C 0.4788(3) 0.2351(4) 0.03204(9) 0.0266(6) Uani 1 1 d .
H16A H 0.5536 0.3067 0.0234 0.040 Uiso 1 1 calc R
H16B H 0.4318 0.1668 0.0086 0.040 Uiso 1 1 calc R
H16C H 0.5081 0.1337 0.0528 0.040 Uiso 1 1 calc R
C17 C 0.5507(3) 0.6199(4) 0.08846(10) 0.0251(6) Uani 1 1 d .
H17C H 0.6237 0.5379 0.0815 0.038 Uiso 1 1 calc R
H17B H 0.5730 0.6841 0.1151 0.038 Uiso 1 1 calc R
H17A H 0.5310 0.7255 0.0678 0.038 Uiso 1 1 calc R
C18 C 0.2919(3) 0.2772(4) 0.26384(8) 0.0227(6) Uani 1 1 d .
C19 C 0.1468(3) 0.1158(4) 0.19250(8) 0.0195(6) Uani 1 1 d .
C20 C 0.0900(3) 0.5145(4) 0.22103(8) 0.0217(6) Uani 1 1 d .
C21 C 0.3461(3) 0.6420(4) 0.22051(9) 0.0204(6) Uani 1 1 d .
C22 C 0.4187(3) 0.2313(4) 0.19267(8) 0.0183(5) Uani 1 1 d .
F F 0.22025(14) 0.2236(2) 0.10975(4) 0.0178(3) Uani 1 1 d .
O1 O 0.08692(17) 0.5435(3) 0.06432(6) 0.0241(4) Uani 1 1 d .
O2 O 0.3147(2) 0.2180(4) 0.29628(6) 0.0354(5) Uani 1 1 d .
O3 O 0.0870(2) -0.0270(3) 0.18503(6) 0.0291(5) Uani 1 1 d .
O4 O 0.0021(2) 0.5915(3) 0.23122(7) 0.0334(5) Uani 1 1 d .
O5 O 0.3916(2) 0.7945(3) 0.22972(6) 0.0308(5) Uani 1 1 d .
O6 O 0.5086(2) 0.1487(3) 0.18526(7) 0.0250(4) Uani 1 1 d .
P P 0.21444(6) 0.43719(10) 0.13257(2) 0.01374(13) Uani 1 1 d .
W W 0.253611(9) 0.373662(14) 0.205660(3) 0.01401(5) Uani 1 1 d .

loop_
_atom_site_aniso_label
_atom_site_aniso_U_11
_atom_site_aniso_U_22
_atom_site_aniso_U_33
_atom_site_aniso_U_23
_atom_site_aniso_U_13
_atom_site_aniso_U_12
C1 0.0158(13) 0.0211(12) 0.0181(13) 0.0020(10) 0.0044(10) 0.0038(10)
C2 0.0149(13) 0.0269(13) 0.0181(14) 0.0021(10) -0.0012(10) 0.0014(10)
C3 0.0232(15) 0.0334(15) 0.0246(15) -0.0035(13) -0.0008(12) -0.0017(12)
C4 0.0334(18) 0.0354(16) 0.0388(19) -0.0102(15) -0.0045(15) -0.0100(14)
C5 0.0278(18) 0.046(2) 0.043(2) 0.0026(15) 0.0014(16) -0.0158(14)
C6 0.0190(15) 0.0501(19) 0.0370(18) -0.0008(16) 0.0085(13) -0.0079(14)
C7 0.0171(14) 0.0326(14) 0.0278(16) -0.0029(12) 0.0044(11) 0.0009(12)
C8 0.0172(13) 0.0147(11) 0.0127(12) 0.0016(9) 0.0030(10) 0.0008(9)
C9 0.0169(13) 0.0225(12) 0.0145(13) 0.0026(10) 0.0031(10) 0.0008(10)
C10 0.0203(13) 0.0197(12) 0.0156(13) 0.0009(10) 0.0047(10) -0.0017(10)
C11 0.0200(14) 0.0186(12) 0.0167(13) 0.0019(9) 0.0068(11) -0.0007(10)
C12 0.0169(13) 0.0182(11) 0.0178(13) 0.0016(10) 0.0042(10) 0.0004(10)
C13 0.0303(15) 0.0156(12) 0.0207(14) -0.0003(10) 0.0076(11) -0.0019(11)
C14 0.0355(17) 0.0257(13) 0.0232(15) 0.0088(12) 0.0039(13) 0.0075(13)
C15 0.0282(17) 0.0402(17) 0.0182(15) -0.0047(12) 0.0004(12) 0.0006(13)
C16 0.0288(16) 0.0249(14) 0.0277(15) -0.0033(12) 0.0103(12) 0.0033(12)
C17 0.0196(15) 0.0302(15) 0.0264(16) -0.0028(11) 0.0065(12) -0.0044(11)
C18 0.0219(14) 0.0249(14) 0.0217(14) 0.0024(11) 0.0040(11) -0.0030(11)
C19 0.0207(14) 0.0228(13) 0.0162(13) 0.0024(10) 0.0075(11) 0.0039(10)
C20 0.0255(15) 0.0225(13) 0.0179(13) 0.0010(10) 0.0058(11) 0.0006(11)
C21 0.0208(14) 0.0247(13) 0.0154(13) 0.0050(10) 0.0007(11) 0.0010(10)
C22 0.0187(13) 0.0201(12) 0.0160(12) 0.0038(10) 0.0008(10) -0.0022(10)
F 0.0215(8) 0.0139(7) 0.0182(8) -0.0010(6) 0.0036(6) 0.0009(6)
O1 0.0149(10) 0.0413(11) 0.0162(10) 0.0059(8) 0.0019(7) 0.0006(8)
O2 0.0413(14) 0.0450(13) 0.0194(11) 0.0106(10) 0.0010(9) -0.0058(11)
O3 0.0338(12) 0.0223(10) 0.0326(12) -0.0031(9) 0.0097(9) -0.0084(9)
O4 0.0305(12) 0.0377(11) 0.0346(13) 0.0012(9) 0.0152(10) 0.0107(10)
O5 0.0360(12) 0.0251(10) 0.0291(12) 0.0021(9) -0.0063(9) -0.0114(9)
O6 0.0184(11) 0.0294(10) 0.0283(11) 0.0024(8) 0.0068(9) 0.0045(8)
P 0.0147(3) 0.0136(3) 0.0133(3) 0.0007(2) 0.0034(2) 0.0006(2)
W 0.01428(7) 0.01544(7) 0.01272(7) 0.00163(3) 0.00340(4) -0.00024(3)

loop_
_atom_type_symbol
_atom_type_description
_atom_type_scat_dispersion_real
_atom_type_scat_dispersion_imag
_atom_type_scat_source
C C 0.0033 0.0016 'International Tables Vol C Tables 4.2.6.8 and 6.1.1.4'
H H 0.0000 0.0000 'International Tables Vol C Tables 4.2.6.8 and 6.1.1.4'
F F 0.0171 0.0103 'International Tables Vol C Tables 4.2.6.8 and 6.1.1.4'
O O 0.0106 0.0060 'International Tables Vol C Tables 4.2.6.8 and 6.1.1.4'
P P 0.1023 0.0942 'International Tables Vol C Tables 4.2.6.8 and 6.1.1.4'
W W -0.8490 6.8722 'International Tables Vol C Tables 4.2.6.8 and 6.1.1.4'

loop_
_geom_angle_atom_site_label_1
_geom_angle_atom_site_label_2
_geom_angle_atom_site_label_3
_geom_angle
O1 C1 C2 111.5(2)
O1 C1 P 104.13(17)
C2 C1 P 111.88(18)
O1 C1 H1A 109.7
C2 C1 H1A 109.7
P C1 H1A 109.7
C7 C2 C3 119.7(3)
C7 C2 C1 119.0(2)
C3 C2 C1 121.1(3)
C2 C3 C4 119.6(3)
C2 C3 H3A 120.2
C4 C3 H3A 120.2
C5 C4 C3 119.9(3)
C5 C4 H4A 120.1
C3 C4 H4A 120.1
C6 C5 C4 120.3(3)
C6 C5 H5A 119.8
C4 C5 H5A 119.8
C5 C6 C7 119.8(3)
C5 C6 H6A 120.1
C7 C6 H6A 120.1
C2 C7 C6 120.6(3)
C2 C7 H7A 119.7
C6 C7 H7A 119.7
C13 C8 C12 114.5(2)
C13 C8 C9 115.5(2)
C12 C8 C9 105.2(2)
C13 C8 P 106.53(18)
C12 C8 P 111.72(16)
C9 C8 P 102.92(17)
O1 C9 C10 108.5(2)
O1 C9 C14 106.0(2)
C10 C9 C14 112.4(2)
O1 C9 C8 111.2(2)
C10 C9 C8 103.3(2)
C14 C9 C8 115.3(2)
C11 C10 C15 128.4(3)
C11 C10 C9 111.9(2)
C15 C10 C9 119.7(2)
C10 C11 C16 127.2(3)
C10 C11 C12 113.1(2)
C16 C11 C12 119.6(2)
C11 C12 C17 111.8(2)
C11 C12 C8 103.4(2)
C17 C12 C8 114.9(2)
C11 C12 H12A 108.8
C17 C12 H12A 108.8
C8 C12 H12A 108.8
C8 C13 H13A 109.5
C8 C13 H13B 109.5
H13A C13 H13B 109.5
C8 C13 H13C 109.5
H13A C13 H13C 109.5
H13B C13 H13C 109.5
C9 C14 H14A 109.5
C9 C14 H14B 109.5
H14A C14 H14B 109.5
C9 C14 H14C 109.5
H14A C14 H14C 109.5
H14B C14 H14C 109.5
C10 C15 H15A 109.5
C10 C15 H15B 109.5
H15A C15 H15B 109.5
C10 C15 H15C 109.5
H15A C15 H15C 109.5
H15B C15 H15C 109.5
C11 C16 H16A 109.5
C11 C16 H16B 109.5
H16A C16 H16B 109.5
C11 C16 H16C 109.5
H16A C16 H16C 109.5
H16B C16 H16C 109.5
C12 C17 H17C 109.5
C12 C17 H17B 109.5
H17C C17 H17B 109.5
C12 C17 H17A 109.5
H17C C17 H17A 109.5
H17B C17 H17A 109.5
O2 C18 W 178.2(3)
O3 C19 W 179.6(3)
O4 C20 W 177.0(2)
O5 C21 W 176.1(3)
O6 C22 W 178.5(2)
C1 O1 C9 114.12(19)
F P C1 97.95(10)
F P C8 99.75(10)
C1 P C8 91.14(12)
F P W 107.86(6)
C1 P W 125.30(9)
C8 P W 128.78(8)
C18 W C21 90.18(11)
C18 W C22 88.55(11)
C21 W C22 93.36(11)
C18 W C19 89.35(11)
C21 W C19 174.98(11)
C22 W C19 91.62(10)
C18 W C20 89.27(11)
C21 W C20 86.28(11)
C22 W C20 177.79(10)
C19 W C20 88.72(11)
C18 W P 171.32(8)
C21 W P 96.51(8)
C22 W P 85.56(7)
C19 W P 84.46(8)
C20 W P 96.65(8)

loop_
_geom_bond_atom_site_label_1
_geom_bond_atom_site_label_2
_geom_bond_distance
C1 O1 1.419(3)
C1 C2 1.510(4)
C1 P 1.843(3)
C1 H1A 1.0000
C2 C7 1.381(4)
C2 C3 1.392(4)
C3 C4 1.394(5)
C3 H3A 0.9500
C4 C5 1.391(5)
C4 H4A 0.9500
C5 C6 1.374(5)
C5 H5A 0.9500
C6 C7 1.388(4)
C6 H6A 0.9500
C7 H7A 0.9500
C8 C13 1.529(3)
C8 C12 1.558(4)
C8 C9 1.573(4)
C8 P 1.843(3)
C9 O1 1.461(3)
C9 C10 1.512(4)
C9 C14 1.529(4)
C10 C11 1.331(4)
C10 C15 1.491(4)
C11 C16 1.504(4)
C11 C12 1.507(4)
C12 C17 1.531(4)
C12 H12A 1.0000
C13 H13A 0.9800
C13 H13B 0.9800
C13 H13C 0.9800
C14 H14A 0.9800
C14 H14B 0.9800
C14 H14C 0.9800
C15 H15A 0.9800
C15 H15B 0.9800
C15 H15C 0.9800
C16 H16A 0.9800
C16 H16B 0.9800
C16 H16C 0.9800
C17 H17C 0.9800
C17 H17B 0.9800
C17 H17A 0.9800
C18 O2 1.141(3)
C18 W 2.023(3)
C19 O3 1.138(3)
C19 W 2.047(3)
C20 O4 1.131(3)
C20 W 2.053(3)
C21 O5 1.135(3)
C21 W 2.043(3)
C22 O6 1.134(3)
C22 W 2.046(3)
F P 1.5975(15)
P W 2.4431(6)

loop_
_geom_torsion_atom_site_label_1
_geom_torsion_atom_site_label_2
_geom_torsion_atom_site_label_3
_geom_torsion_atom_site_label_4
_geom_torsion
O1 C1 C2 C7 -146.9(3)
P C1 C2 C7 96.9(3)
O1 C1 C2 C3 37.8(3)
P C1 C2 C3 -78.4(3)
C7 C2 C3 C4 -1.7(4)
C1 C2 C3 C4 173.5(3)
C2 C3 C4 C5 0.6(5)
C3 C4 C5 C6 0.0(5)
C4 C5 C6 C7 0.5(5)
C3 C2 C7 C6 2.3(4)
C1 C2 C7 C6 -173.0(3)
C5 C6 C7 C2 -1.7(5)
C13 C8 C9 O1 -99.7(3)
C12 C8 C9 O1 133.0(2)
P C8 C9 O1 15.9(2)
C13 C8 C9 C10 144.1(2)
C12 C8 C9 C10 16.9(2)
P C8 C9 C10 -100.2(2)
C13 C8 C9 C14 21.0(3)
C12 C8 C9 C14 -106.3(2)
P C8 C9 C14 136.6(2)
O1 C9 C10 C11 -129.6(2)
C14 C9 C10 C11 113.5(3)
C8 C9 C10 C11 -11.5(3)
O1 C9 C10 C15 51.1(3)
C14 C9 C10 C15 -65.9(3)
C8 C9 C10 C15 169.1(2)
C15 C10 C11 C16 0.9(5)
C9 C10 C11 C16 -178.4(2)
C15 C10 C11 C12 -179.7(3)
C9 C10 C11 C12 1.0(3)
C10 C11 C12 C17 -114.0(3)
C16 C11 C12 C17 65.4(3)
C10 C11 C12 C8 10.1(3)
C16 C11 C12 C8 -170.4(2)
C13 C8 C12 C11 -144.2(2)
C9 C8 C12 C11 -16.3(2)
P C8 C12 C11 94.6(2)
C13 C8 C12 C17 -22.1(3)
C9 C8 C12 C17 105.7(2)
P C8 C12 C17 -143.3(2)
C2 C1 O1 C9 -156.2(2)
P C1 O1 C9 -35.4(2)
C10 C9 O1 C1 125.9(2)
C14 C9 O1 C1 -113.1(2)
C8 C9 O1 C1 12.9(3)
O1 C1 P F -61.70(17)
C2 C1 P F 58.9(2)
O1 C1 P C8 38.31(18)
C2 C1 P C8 158.9(2)
O1 C1 P W 179.72(12)
C2 C1 P W -59.7(2)
C13 C8 P F -169.97(17)
C12 C8 P F -44.28(18)
C9 C8 P F 68.09(16)
C13 C8 P C1 91.76(18)
C12 C8 P C1 -142.55(18)
C9 C8 P C1 -30.18(17)
C13 C8 P W -47.5(2)
C12 C8 P W 78.22(19)
C9 C8 P W -169.42(11)
O2 C18 W C21 -131(8)
O2 C18 W C22 -38(8)
O2 C18 W C19 54(8)
O2 C18 W C20 142(8)
O2 C18 W P 9(9)
O5 C21 W C18 -77(4)
O5 C21 W C22 -166(4)
O5 C21 W C19 7(5)
O5 C21 W C20 12(4)
O5 C21 W P 108(4)
O6 C22 W C18 91(9)
O6 C22 W C21 -179(100)
O6 C22 W C19 2(9)
O6 C22 W C20 100(9)
O6 C22 W P -83(9)
O3 C19 W C18 148(100)
O3 C19 W C21 63(48)
O3 C19 W C22 -124(100)
O3 C19 W C20 59(48)
O3 C19 W P -38(48)
O4 C20 W C18 18(5)
O4 C20 W C21 -72(5)
O4 C20 W C22 9(7)
O4 C20 W C19 107(5)
O4 C20 W P -168(5)
F P W C18 7.0(5)
C1 P W C18 120.9(5)
C8 P W C18 -112.2(5)
F P W C21 147.20(10)
C1 P W C21 -98.83(13)
C8 P W C21 28.05(13)
F P W C22 54.32(9)
C1 P W C22 168.29(13)
C8 P W C22 -64.83(13)
F P W C19 -37.75(10)
C1 P W C19 76.22(13)
C8 P W C19 -156.89(13)
F P W C20 -125.80(10)
C1 P W C20 -11.83(13)
C8 P W C20 115.05(13)
